data_4025214
loop_
_publ_author_name
'Jeff R. Henderson'
'Julian P. Chesterman'
'Masood Parvez'
'Brian A. Keay'

_publ_contact_author
;
    Masood Parvez
    Department of Chemistry
    University of Calgary
    2500 University Drive N.W.
    Calgary, Alberta, Canada T2N 1N4  
;
_publ_contact_author_email ' parvez@ucalgary.ca '
_publ_contact_author_fax ' (403)289-9488 '
_publ_contact_author_phone ' (403)220-5348 '
_publ_section_title
;
 Diastereoselective Diels-Alder Reactions with an Allenyl-Containing
 Spiro-Amido Chiral Auxiliary
;
_journal_name_full 'Journal of Organic Chemistry'
_journal_page_first 988
_journal_page_last 991
_journal_paper_doi 10.1021/jo902556b
_journal_volume 75
_journal_year 2010
_chemical_formula_moiety 'C18 H27 N O3'
_chemical_formula_sum 'C18 H27 N O3'
_chemical_formula_weight 305.41
_chemical_name_systematic
;
 ?
;
_space_group_IT_number 14
_symmetry_cell_setting monoclinic
_symmetry_space_group_name_Hall '-P 2ybc'
_symmetry_space_group_name_H-M 'P 1 21/c 1'
_atom_sites_solution_hydrogens geom
_atom_sites_solution_primary direct
_atom_sites_solution_secondary difmap
_audit_creation_method SHELXL-97
_cell_angle_alpha 90.00
_cell_angle_beta 94.34(2)
_cell_angle_gamma 90.00
_cell_formula_units_Z 4
_cell_length_a 9.712(3)
_cell_length_b 16.782(6)
_cell_length_c 10.548(2)
_cell_measurement_reflns_used 7005
_cell_measurement_temperature 173(2)
_cell_measurement_theta_max 27.5
_cell_measurement_theta_min 1.0
_cell_volume 1714.3(9)
_computing_cell_refinement 'HKL DENZO (Otwinowski & Minor, 1997)'
_computing_data_collection 'COLLECT (Hooft, 1998)'
_computing_data_reduction 'SCALEPACK (Otwinowski & Minor, 1997)'
_computing_molecular_graphics 'ORTEP-3 (Farrugia, 1997)'
_computing_publication_material 'SHELXL-97 (Sheldrick, 2008)'
_computing_structure_refinement 'SHELXL-97 (Sheldrick, 2008)'
_computing_structure_solution 'SIR92 (Altomare et al., 1991)'
_diffrn_ambient_temperature 173(2)
_diffrn_measured_fraction_theta_full 0.996
_diffrn_measured_fraction_theta_max 0.996
_diffrn_measurement_device_type 'Nonius Kappa CCD'
_diffrn_measurement_method ' \w and \f '
_diffrn_radiation_monochromator graphite
_diffrn_radiation_source 'fine-focus sealed tube'
_diffrn_radiation_type MoK\a
_diffrn_radiation_wavelength 0.71073
_diffrn_reflns_av_R_equivalents 0.0355
_diffrn_reflns_av_sigmaI/netI 0.0511
_diffrn_reflns_limit_h_max 12
_diffrn_reflns_limit_h_min -12
_diffrn_reflns_limit_k_max 20
_diffrn_reflns_limit_k_min -21
_diffrn_reflns_limit_l_max 13
_diffrn_reflns_limit_l_min -13
_diffrn_reflns_number 7005
_diffrn_reflns_theta_full 27.50
_diffrn_reflns_theta_max 27.50
_diffrn_reflns_theta_min 2.29
_diffrn_standards_number 0
_exptl_absorpt_coefficient_mu 0.080
_exptl_absorpt_correction_T_max 0.9921
_exptl_absorpt_correction_T_min 0.9827
_exptl_absorpt_correction_type multi-scan
_exptl_absorpt_process_details 'SORTAV: (Blessing, 1997)'
_exptl_crystal_colour colorless
_exptl_crystal_density_diffrn 1.183
_exptl_crystal_density_method 'not measured'
_exptl_crystal_description prism
_exptl_crystal_F_000 664
_exptl_crystal_size_max 0.22
_exptl_crystal_size_mid 0.20
_exptl_crystal_size_min 0.10
_refine_diff_density_max 0.240
_refine_diff_density_min -0.196
_refine_diff_density_rms 0.040
_refine_ls_extinction_method none
_refine_ls_goodness_of_fit_ref 1.036
_refine_ls_hydrogen_treatment constr
_refine_ls_matrix_type full
_refine_ls_number_parameters 202
_refine_ls_number_reflns 3921
_refine_ls_number_restraints 0
_refine_ls_restrained_S_all 1.036
_refine_ls_R_factor_all 0.0805
_refine_ls_R_factor_gt 0.0456
_refine_ls_shift/su_max 0.000
_refine_ls_shift/su_mean 0.000
_refine_ls_structure_factor_coef Fsqd
_refine_ls_weighting_details 'calc w=1/[\s^2^(Fo^2^)+(0.045P)^2^+0.35P] where P=(Fo^2^+2Fc^2^)/3'
_refine_ls_weighting_scheme calc
_refine_ls_wR_factor_gt 0.0949
_refine_ls_wR_factor_ref 0.1110
_reflns_number_gt 2646
_reflns_number_total 3921
_reflns_threshold_expression >2sigma(I)
_cod_data_source_file jo902556b_si_002.cif
_cod_data_source_block Compound_I
_cod_depositor_comments
;
The following automatic conversions were performed:

'_symmetry_cell_setting' value 'Monoclinic' changed to 'monoclinic'
according to the built-in table from CIF Core dictionary named
'cif_core.dic' version 2.4.1 from 2010-06-29.

Automatic conversion script
Id: cif_fix_values 1646 2011-03-28 12:23:43Z adriana 
;
_cod_original_sg_symbol_H-M 'P 21/c'
_cod_database_code 4025214

loop_
_symmetry_equiv_pos_as_xyz
'x, y, z'
'-x, y+1/2, -z+1/2'
'-x, -y, -z'
'x, -y-1/2, z-1/2'

loop_
_atom_site_label
_atom_site_type_symbol
_atom_site_fract_x
_atom_site_fract_y
_atom_site_fract_z
_atom_site_U_iso_or_equiv
_atom_site_adp_type
_atom_site_occupancy
_atom_site_symmetry_multiplicity
_atom_site_calc_flag
_atom_site_refinement_flags
_atom_site_disorder_assembly
_atom_site_disorder_group
O1 O 0.37964(11) 0.27439(7) 0.09239(9) 0.0378(3) Uani 1 1 d . . .
O2 O 0.74642(10) 0.30309(6) 0.34372(8) 0.0285(2) Uani 1 1 d . . .
O3 O 0.75933(12) 0.39209(7) 0.50448(9) 0.0400(3) Uani 1 1 d . . .
N1 N 0.44801(12) 0.23862(8) 0.29248(10) 0.0283(3) Uani 1 1 d . . .
H1N H 0.4365 0.2439 0.3740 0.034 Uiso 1 1 calc R . .
C1 C 0.55226(14) 0.18293(9) 0.25253(13) 0.0265(3) Uani 1 1 d . . .
H1 H 0.5940 0.2035 0.1751 0.032 Uiso 1 1 calc R . .
C2 C 0.49170(16) 0.10002(9) 0.22726(13) 0.0313(4) Uani 1 1 d . . .
H2A H 0.5528 0.0674 0.1771 0.038 Uiso 1 1 calc R . .
H2B H 0.3992 0.1033 0.1811 0.038 Uiso 1 1 calc R . .
C3 C 0.48255(17) 0.06516(10) 0.36077(14) 0.0355(4) Uani 1 1 d . . .
H3A H 0.4966 0.0067 0.3598 0.043 Uiso 1 1 calc R . .
H3B H 0.3911 0.0765 0.3923 0.043 Uiso 1 1 calc R . .
C4 C 0.59806(16) 0.10601(9) 0.44578(13) 0.0302(3) Uani 1 1 d . . .
H4A H 0.6674 0.0664 0.4786 0.036 Uiso 1 1 calc R . .
H4B H 0.5593 0.1327 0.5188 0.036 Uiso 1 1 calc R . .
C5 C 0.66492(15) 0.16814(8) 0.35954(12) 0.0246(3) Uani 1 1 d . . .
C6 C 0.79842(15) 0.13424(9) 0.31076(13) 0.0290(3) Uani 1 1 d . . .
H6A H 0.7859 0.0779 0.2843 0.035 Uiso 1 1 calc R . .
H6B H 0.8274 0.1657 0.2380 0.035 Uiso 1 1 calc R . .
C7 C 0.90422(16) 0.14143(10) 0.42577(14) 0.0348(4) Uani 1 1 d . . .
H7A H 0.9977 0.1516 0.3979 0.042 Uiso 1 1 calc R . .
H7B H 0.9067 0.0919 0.4770 0.042 Uiso 1 1 calc R . .
C8 C 0.85516(16) 0.21246(10) 0.50378(14) 0.0343(4) Uani 1 1 d . . .
H8A H 0.8408 0.1957 0.5918 0.041 Uiso 1 1 calc R . .
H8B H 0.9243 0.2559 0.5070 0.041 Uiso 1 1 calc R . .
C9 C 0.71918(16) 0.24034(9) 0.43547(12) 0.0279(3) Uani 1 1 d . . .
H9 H 0.6523 0.2585 0.4970 0.033 Uiso 1 1 calc R . .
C10 C 0.36969(15) 0.28170(9) 0.20786(13) 0.0265(3) Uani 1 1 d . . .
C11 C 0.26924(15) 0.34113(9) 0.26241(13) 0.0293(3) Uani 1 1 d . . .
C12 C 0.15396(18) 0.29435(11) 0.32125(18) 0.0471(5) Uani 1 1 d . . .
H12A H 0.0875 0.3317 0.3537 0.057 Uiso 1 1 calc R . .
H12B H 0.1940 0.2613 0.3912 0.057 Uiso 1 1 calc R . .
H12C H 0.1068 0.2602 0.2563 0.057 Uiso 1 1 calc R . .
C13 C 0.34584(19) 0.39320(10) 0.36423(15) 0.0418(4) Uani 1 1 d . . .
H13A H 0.2839 0.4351 0.3908 0.050 Uiso 1 1 calc R . .
H13B H 0.4265 0.4176 0.3293 0.050 Uiso 1 1 calc R . .
H13C H 0.3761 0.3602 0.4378 0.050 Uiso 1 1 calc R . .
C14 C 0.20696(18) 0.39377(11) 0.15473(15) 0.0427(4) Uani 1 1 d . . .
H14A H 0.1389 0.4299 0.1878 0.051 Uiso 1 1 calc R . .
H14B H 0.1617 0.3602 0.0879 0.051 Uiso 1 1 calc R . .
H14C H 0.2803 0.4250 0.1194 0.051 Uiso 1 1 calc R . .
C15 C 0.76772(15) 0.37651(9) 0.39371(13) 0.0285(3) Uani 1 1 d . . .
C16 C 0.80594(17) 0.43370(10) 0.29611(14) 0.0349(4) Uani 1 1 d . . .
H16 H 0.7939 0.4194 0.2088 0.042 Uiso 1 1 calc R . .
C17 C 0.85592(16) 0.50357(10) 0.32793(14) 0.0341(4) Uani 1 1 d . . .
C18 C 0.9079(2) 0.57196(11) 0.36231(16) 0.0462(4) Uani 1 1 d . . .
H18A H 0.8495 0.6195 0.3686 0.055 Uiso 1 1 d R . .
H18B H 1.0068 0.5772 0.3850 0.055 Uiso 1 1 d R . .

loop_
_atom_site_aniso_label
_atom_site_aniso_U_11
_atom_site_aniso_U_22
_atom_site_aniso_U_33
_atom_site_aniso_U_23
_atom_site_aniso_U_13
_atom_site_aniso_U_12
O1 0.0455(7) 0.0460(7) 0.0219(5) 0.0008(5) 0.0019(4) 0.0073(5)
O2 0.0405(6) 0.0241(6) 0.0210(5) 0.0014(4) 0.0041(4) -0.0031(5)
O3 0.0577(8) 0.0369(7) 0.0261(6) -0.0065(5) 0.0078(5) -0.0094(6)
N1 0.0334(7) 0.0327(7) 0.0193(6) 0.0011(5) 0.0046(5) 0.0048(6)
C1 0.0306(8) 0.0304(8) 0.0191(7) 0.0015(6) 0.0056(6) 0.0015(6)
C2 0.0331(8) 0.0323(9) 0.0283(8) -0.0008(6) 0.0014(6) -0.0033(7)
C3 0.0371(9) 0.0344(9) 0.0352(8) 0.0056(7) 0.0045(7) -0.0070(7)
C4 0.0369(9) 0.0302(9) 0.0243(7) 0.0047(6) 0.0066(6) -0.0028(7)
C5 0.0302(8) 0.0251(8) 0.0193(6) 0.0016(6) 0.0058(6) -0.0003(6)
C6 0.0324(8) 0.0294(8) 0.0255(7) 0.0010(6) 0.0049(6) 0.0024(7)
C7 0.0314(8) 0.0411(10) 0.0318(8) 0.0058(7) 0.0018(6) 0.0013(7)
C8 0.0396(9) 0.0363(9) 0.0262(7) 0.0038(6) -0.0024(6) -0.0065(7)
C9 0.0375(9) 0.0283(8) 0.0186(7) 0.0025(6) 0.0066(6) -0.0031(7)
C10 0.0273(8) 0.0270(8) 0.0252(7) 0.0012(6) 0.0013(6) -0.0057(6)
C11 0.0304(8) 0.0262(8) 0.0314(8) 0.0013(6) 0.0022(6) 0.0016(6)
C12 0.0366(10) 0.0439(11) 0.0629(11) 0.0074(9) 0.0171(8) 0.0036(8)
C13 0.0537(11) 0.0330(10) 0.0382(9) -0.0061(7) 0.0009(8) 0.0048(8)
C14 0.0453(10) 0.0402(10) 0.0419(9) 0.0036(8) -0.0022(8) 0.0123(8)
C15 0.0312(8) 0.0280(9) 0.0260(8) -0.0023(6) 0.0007(6) -0.0007(6)
C16 0.0494(10) 0.0293(9) 0.0260(7) 0.0005(6) 0.0029(7) -0.0009(7)
C17 0.0353(9) 0.0348(9) 0.0327(8) 0.0043(7) 0.0055(7) 0.0006(7)
C18 0.0477(11) 0.0399(11) 0.0515(10) 0.0006(8) 0.0076(8) -0.0097(9)

loop_
_atom_type_symbol
_atom_type_description
_atom_type_scat_dispersion_real
_atom_type_scat_dispersion_imag
_atom_type_scat_source
C C 0.0033 0.0016 'International Tables Vol C Tables 4.2.6.8 and 6.1.1.4'
H H 0.0000 0.0000 'International Tables Vol C Tables 4.2.6.8 and 6.1.1.4'
N N 0.0061 0.0033 'International Tables Vol C Tables 4.2.6.8 and 6.1.1.4'
O O 0.0106 0.0060 'International Tables Vol C Tables 4.2.6.8 and 6.1.1.4'

loop_
_geom_angle_atom_site_label_1
_geom_angle_atom_site_label_2
_geom_angle_atom_site_label_3
_geom_angle
_geom_angle_site_symmetry_1
_geom_angle_site_symmetry_3
_geom_angle_publ_flag
C15 O2 C9 115.29(10) . . ?
C10 N1 C1 121.54(11) . . ?
C10 N1 H1N 119.2 . . ?
C1 N1 H1N 119.2 . . ?
N1 C1 C2 111.51(12) . . ?
N1 C1 C5 111.26(11) . . ?
C2 C1 C5 103.03(12) . . ?
N1 C1 H1 110.3 . . ?
C2 C1 H1 110.3 . . ?
C5 C1 H1 110.3 . . ?
C1 C2 C3 103.64(12) . . ?
C1 C2 H2A 111.0 . . ?
C3 C2 H2A 111.0 . . ?
C1 C2 H2B 111.0 . . ?
C3 C2 H2B 111.0 . . ?
H2A C2 H2B 109.0 . . ?
C2 C3 C4 105.90(12) . . ?
C2 C3 H3A 110.6 . . ?
C4 C3 H3A 110.6 . . ?
C2 C3 H3B 110.6 . . ?
C4 C3 H3B 110.6 . . ?
H3A C3 H3B 108.7 . . ?
C3 C4 C5 105.96(11) . . ?
C3 C4 H4A 110.5 . . ?
C5 C4 H4A 110.5 . . ?
C3 C4 H4B 110.5 . . ?
C5 C4 H4B 110.5 . . ?
H4A C4 H4B 108.7 . . ?
C9 C5 C1 117.23(12) . . ?
C9 C5 C6 101.71(12) . . ?
C1 C5 C6 112.72(11) . . ?
C9 C5 C4 111.60(11) . . ?
C1 C5 C4 103.46(11) . . ?
C6 C5 C4 110.29(12) . . ?
C7 C6 C5 103.73(11) . . ?
C7 C6 H6A 111.0 . . ?
C5 C6 H6A 111.0 . . ?
C7 C6 H6B 111.0 . . ?
C5 C6 H6B 111.0 . . ?
H6A C6 H6B 109.0 . . ?
C6 C7 C8 105.48(12) . . ?
C6 C7 H7A 110.6 . . ?
C8 C7 H7A 110.6 . . ?
C6 C7 H7B 110.6 . . ?
C8 C7 H7B 110.6 . . ?
H7A C7 H7B 108.8 . . ?
C9 C8 C7 105.99(12) . . ?
C9 C8 H8A 110.5 . . ?
C7 C8 H8A 110.5 . . ?
C9 C8 H8B 110.5 . . ?
C7 C8 H8B 110.5 . . ?
H8A C8 H8B 108.7 . . ?
O2 C9 C5 107.24(10) . . ?
O2 C9 C8 109.75(12) . . ?
C5 C9 C8 104.84(12) . . ?
O2 C9 H9 111.6 . . ?
C5 C9 H9 111.6 . . ?
C8 C9 H9 111.6 . . ?
O1 C10 N1 121.37(13) . . ?
O1 C10 C11 122.19(13) . . ?
N1 C10 C11 116.43(12) . . ?
C14 C11 C13 109.59(14) . . ?
C14 C11 C12 109.65(14) . . ?
C13 C11 C12 109.76(13) . . ?
C14 C11 C10 108.90(12) . . ?
C13 C11 C10 110.13(13) . . ?
C12 C11 C10 108.80(13) . . ?
C11 C12 H12A 109.5 . . ?
C11 C12 H12B 109.5 . . ?
H12A C12 H12B 109.5 . . ?
C11 C12 H12C 109.5 . . ?
H12A C12 H12C 109.5 . . ?
H12B C12 H12C 109.5 . . ?
C11 C13 H13A 109.5 . . ?
C11 C13 H13B 109.5 . . ?
H13A C13 H13B 109.5 . . ?
C11 C13 H13C 109.5 . . ?
H13A C13 H13C 109.5 . . ?
H13B C13 H13C 109.5 . . ?
C11 C14 H14A 109.5 . . ?
C11 C14 H14B 109.5 . . ?
H14A C14 H14B 109.5 . . ?
C11 C14 H14C 109.5 . . ?
H14A C14 H14C 109.5 . . ?
H14B C14 H14C 109.5 . . ?
O3 C15 O2 123.83(13) . . ?
O3 C15 C16 125.03(14) . . ?
O2 C15 C16 111.12(12) . . ?
C17 C16 C15 120.93(14) . . ?
C17 C16 H16 119.5 . . ?
C15 C16 H16 119.5 . . ?
C18 C17 C16 178.26(18) . . ?
C17 C18 H18A 121.5 . . ?
C17 C18 H18B 120.3 . . ?
H18A C18 H18B 118.2 . . ?

loop_
_geom_bond_atom_site_label_1
_geom_bond_atom_site_label_2
_geom_bond_distance
_geom_bond_site_symmetry_2
_geom_bond_publ_flag
O1 C10 1.2351(17) . ?
O2 C15 1.3500(18) . ?
O2 C9 1.4677(17) . ?
O3 C15 1.2061(17) . ?
N1 C10 1.3398(18) . ?
N1 C1 1.4632(19) . ?
N1 H1N 0.8800 . ?
C1 C2 1.526(2) . ?
C1 C5 1.532(2) . ?
C1 H1 1.0000 . ?
C2 C3 1.534(2) . ?
C2 H2A 0.9900 . ?
C2 H2B 0.9900 . ?
C3 C4 1.543(2) . ?
C3 H3A 0.9900 . ?
C3 H3B 0.9900 . ?
C4 C5 1.5574(19) . ?
C4 H4A 0.9900 . ?
C4 H4B 0.9900 . ?
C5 C9 1.524(2) . ?
C5 C6 1.540(2) . ?
C6 C7 1.534(2) . ?
C6 H6A 0.9900 . ?
C6 H6B 0.9900 . ?
C7 C8 1.544(2) . ?
C7 H7A 0.9900 . ?
C7 H7B 0.9900 . ?
C8 C9 1.529(2) . ?
C8 H8A 0.9900 . ?
C8 H8B 0.9900 . ?
C9 H9 1.0000 . ?
C10 C11 1.537(2) . ?
C11 C14 1.527(2) . ?
C11 C13 1.533(2) . ?
C11 C12 1.536(2) . ?
C12 H12A 0.9800 . ?
C12 H12B 0.9800 . ?
C12 H12C 0.9800 . ?
C13 H13A 0.9800 . ?
C13 H13B 0.9800 . ?
C13 H13C 0.9800 . ?
C14 H14A 0.9800 . ?
C14 H14B 0.9800 . ?
C14 H14C 0.9800 . ?
C15 C16 1.475(2) . ?
C16 C17 1.303(2) . ?
C16 H16 0.9500 . ?
C17 C18 1.295(2) . ?
C18 H18A 0.9833 . ?
C18 H18B 0.9760 . ?

loop_
_geom_hbond_atom_site_label_D
_geom_hbond_atom_site_label_H
_geom_hbond_atom_site_label_A
_geom_hbond_distance_DH
_geom_hbond_distance_HA
_geom_hbond_distance_DA
_geom_hbond_angle_DHA
_geom_hbond_site_symmetry_A
N1 H1N O1 0.88 2.43 3.2885(16) 165.6 4_566

loop_
_geom_torsion_atom_site_label_1
_geom_torsion_atom_site_label_2
_geom_torsion_atom_site_label_3
_geom_torsion_atom_site_label_4
_geom_torsion
_geom_torsion_site_symmetry_1
_geom_torsion_site_symmetry_2
_geom_torsion_site_symmetry_3
_geom_torsion_site_symmetry_4
_geom_torsion_publ_flag
C10 N1 C1 C2 -89.41(16) . . . . ?
C10 N1 C1 C5 156.18(13) . . . . ?
N1 C1 C2 C3 -77.44(14) . . . . ?
C5 C1 C2 C3 41.99(14) . . . . ?
C1 C2 C3 C4 -28.04(16) . . . . ?
C2 C3 C4 C5 3.71(16) . . . . ?
N1 C1 C5 C9 -43.02(16) . . . . ?
C2 C1 C5 C9 -162.62(11) . . . . ?
N1 C1 C5 C6 -160.60(12) . . . . ?
C2 C1 C5 C6 79.80(14) . . . . ?
N1 C1 C5 C4 80.27(14) . . . . ?
C2 C1 C5 C4 -39.33(13) . . . . ?
C3 C4 C5 C9 148.79(13) . . . . ?
C3 C4 C5 C1 21.87(15) . . . . ?
C3 C4 C5 C6 -98.93(14) . . . . ?
C9 C5 C6 C7 41.69(14) . . . . ?
C1 C5 C6 C7 168.10(12) . . . . ?
C4 C5 C6 C7 -76.83(14) . . . . ?
C5 C6 C7 C8 -27.79(15) . . . . ?
C6 C7 C8 C9 3.22(16) . . . . ?
C15 O2 C9 C5 166.83(12) . . . . ?
C15 O2 C9 C8 -79.82(15) . . . . ?
C1 C5 C9 O2 -46.61(16) . . . . ?
C6 C5 C9 O2 76.78(13) . . . . ?
C4 C5 C9 O2 -165.64(11) . . . . ?
C1 C5 C9 C8 -163.24(11) . . . . ?
C6 C5 C9 C8 -39.85(13) . . . . ?
C4 C5 C9 C8 77.73(14) . . . . ?
C7 C8 C9 O2 -91.97(14) . . . . ?
C7 C8 C9 C5 22.92(15) . . . . ?
C1 N1 C10 O1 2.1(2) . . . . ?
C1 N1 C10 C11 -176.97(13) . . . . ?
O1 C10 C11 C14 -8.3(2) . . . . ?
N1 C10 C11 C14 170.82(13) . . . . ?
O1 C10 C11 C13 -128.46(15) . . . . ?
N1 C10 C11 C13 50.63(17) . . . . ?
O1 C10 C11 C12 111.20(16) . . . . ?
N1 C10 C11 C12 -69.71(17) . . . . ?
C9 O2 C15 O3 -3.3(2) . . . . ?
C9 O2 C15 C16 175.10(12) . . . . ?
O3 C15 C16 C17 11.4(3) . . . . ?
O2 C15 C16 C17 -166.98(15) . . . . ?
C15 C16 C17 C18 43(6) . . . . ?
